data_4021521
loop_
_publ_author_name
'Devarajulu Sureshkumar'
'Susama Maity'
'Srinivasan Chandrasekaran'

_publ_section_title
;
 Regio- and Stereoselective Synthesis of Aziridino Epoxides from
 Cyclic Dienes
;
_journal_name_full 'Journal of Organic Chemistry'
_journal_page_first 1653
_journal_page_last 1657
_journal_paper_doi 10.1021/jo052357x
_journal_volume 71
_journal_year 2006
_chemical_compound_source 'see text'
_chemical_formula_moiety 'C15 H19 N O3 S'
_chemical_formula_sum 'C15 H19 N O3 S'
_chemical_formula_weight 293.38
_chemical_name_common cis-cyclic-aziridino-epoxy-octane
_chemical_name_systematic ?
_space_group_IT_number 2
_space_group_name_Hall '-P 1'
_space_group_name_H-M_alt 'P -1'
_symmetry_cell_setting triclinic
_symmetry_Int_Tables_number 2
_symmetry_space_group_name_Hall '-P 1'
_symmetry_space_group_name_H-M 'P -1'
_atom_sites_solution_hydrogens geom
_atom_sites_solution_primary direct
_atom_sites_solution_secondary difmap
_cell_angle_alpha 101.147(3)
_cell_angle_beta 94.924(3)
_cell_angle_gamma 106.198(3)
_cell_formula_units_Z 2
_cell_length_a 7.0977(16)
_cell_length_b 9.111(2)
_cell_length_c 12.314(3)
_cell_measurement_reflns_used 600
_cell_measurement_temperature 296(2)
_cell_measurement_theta_max 25.00
_cell_measurement_theta_min 2.39
_cell_volume 742.0(3)
_computing_cell_refinement SMART
_computing_data_collection 'SMART (Bruker, 1998)'
_computing_data_reduction 'SAINT (Bruker, 1998)'
_computing_molecular_graphics 'Ortep-3 for Windows (Farrugia, 1997) and CAMERON (Watkin et al., 1993)'
_computing_publication_material 'PLATON (Spek, 2003)'
_computing_structure_refinement 'SHELXL-97 (Sheldrick, 1997)'
_computing_structure_solution 'SIR92 (Altomare et al., 1993)'
_diffrn_ambient_temperature 296(2)
_diffrn_measured_fraction_theta_full 0.994
_diffrn_measured_fraction_theta_max 0.994
_diffrn_measurement_device_type 'Bruker SMART CCD area detector'
_diffrn_measurement_method '\f and \w scans'
_diffrn_radiation_monochromator graphite
_diffrn_radiation_source 'fine-focus sealed tube'
_diffrn_radiation_type MoK\a
_diffrn_radiation_wavelength 0.71073
_diffrn_reflns_av_R_equivalents 0.0150
_diffrn_reflns_av_sigmaI/netI 0.0191
_diffrn_reflns_limit_h_max 8
_diffrn_reflns_limit_h_min -8
_diffrn_reflns_limit_k_max 10
_diffrn_reflns_limit_k_min -10
_diffrn_reflns_limit_l_max 14
_diffrn_reflns_limit_l_min -14
_diffrn_reflns_number 6480
_diffrn_reflns_reduction_process
;
;
_diffrn_reflns_theta_full 25.00
_diffrn_reflns_theta_max 25.00
_diffrn_reflns_theta_min 2.39
_exptl_absorpt_coefficient_mu 0.225
_exptl_absorpt_correction_T_max 0.9801
_exptl_absorpt_correction_T_min 0.8960
_exptl_absorpt_correction_type multi-scan
_exptl_absorpt_process_details '(SADABS; Sheldrick, 1997)'
_exptl_crystal_colour colorless
_exptl_crystal_density_diffrn 1.313
_exptl_crystal_density_method 'Not Measured'
_exptl_crystal_description block
_exptl_crystal_F_000 312
_exptl_crystal_size_max 0.50
_exptl_crystal_size_mid 0.45
_exptl_crystal_size_min 0.09
_refine_diff_density_max 0.285
_refine_diff_density_min -0.133
_refine_diff_density_rms 0.041
_refine_ls_extinction_method none
_refine_ls_goodness_of_fit_ref 1.066
_refine_ls_hydrogen_treatment refall
_refine_ls_matrix_type full
_refine_ls_number_parameters 182
_refine_ls_number_reflns 2612
_refine_ls_number_restraints 0
_refine_ls_restrained_S_all 1.066
_refine_ls_R_factor_all 0.0561
_refine_ls_R_factor_gt 0.0458
_refine_ls_shift/su_max 0.000
_refine_ls_shift/su_mean 0.000
_refine_ls_structure_factor_coef Fsqd
_refine_ls_weighting_details 'calc w=1/[\s^2^(Fo^2^)+(0.0739P)^2^+0.1136P] where P=(Fo^2^+2Fc^2^)/3'
_refine_ls_weighting_scheme calc
_refine_ls_wR_factor_gt 0.1230
_refine_ls_wR_factor_ref 0.1281
_reflns_number_gt 2150
_reflns_number_total 2612
_reflns_threshold_expression I>2sigma(I)
_cod_data_source_file jo052357xsi20051225_012407_09.cif
_cod_depositor_comments
;
The following automatic conversions were performed:
'_symmetry_cell_setting' value 'Triclinic' changed to 'triclinic'
according to '/home/saulius/struct/CIF-dictionaries/cif_core.dic'
dictionary named 'cif_core.dic' version 2.4.1 from 2010-06-29.

Automatic conversion script
Id: cif_fix_enum 1527 2010-12-29 10:47:43Z saulius 
;
_cod_database_code 4021521

loop_
_symmetry_equiv_pos_site_id
_symmetry_equiv_pos_as_xyz
1 x,y,z
2 -x,-y,-z

loop_
_atom_site_label
_atom_site_type_symbol
_atom_site_fract_x
_atom_site_fract_y
_atom_site_fract_z
_atom_site_U_iso_or_equiv
_atom_site_adp_type
_atom_site_occupancy
_atom_site_symmetry_multiplicity
_atom_site_calc_flag
_atom_site_refinement_flags
C4 C 0.5476(5) 0.3467(3) 0.7621(2) 0.0908(9) Uani 1 1 d .
H4A H 0.5893 0.2591 0.7775 0.109 Uiso 1 1 calc R
H4B H 0.6422 0.4418 0.8079 0.109 Uiso 1 1 calc R
S1 S 0.31606(8) 0.08361(6) 0.34589(5) 0.0571(2) Uani 1 1 d .
N1 N 0.3547(2) 0.24105(19) 0.44787(14) 0.0514(4) Uani 1 1 d .
O2 O 0.5052(2) 0.0847(2) 0.31435(14) 0.0754(5) Uani 1 1 d .
O3 O 0.2003(3) -0.05604(17) 0.37503(14) 0.0721(5) Uani 1 1 d .
C9 C 0.1727(3) 0.1276(2) 0.24032(17) 0.0556(5) Uani 1 1 d .
C2 C 0.3993(3) 0.2224(2) 0.56381(16) 0.0539(5) Uani 1 1 d .
H2 H 0.3976 0.1161 0.5690 0.065 Uiso 1 1 calc R
C1 C 0.2036(3) 0.2373(2) 0.52538(17) 0.0533(5) Uani 1 1 d .
H1 H 0.0950 0.1386 0.5090 0.064 Uiso 1 1 calc R
C14 C -0.0302(4) 0.0917(3) 0.2368(2) 0.0704(6) Uani 1 1 d .
H14 H -0.0923 0.0429 0.2896 0.084 Uiso 1 1 calc R
C10 C 0.2646(4) 0.2000(3) 0.16236(19) 0.0687(6) Uani 1 1 d .
H10 H 0.4015 0.2255 0.1652 0.082 Uiso 1 1 calc R
C3 C 0.5625(3) 0.3499(3) 0.6399(2) 0.0690(6) Uani 1 1 d .
H3A H 0.5567 0.4505 0.6275 0.083 Uiso 1 1 calc R
H3B H 0.6891 0.3380 0.6229 0.083 Uiso 1 1 calc R
C8 C 0.1378(4) 0.3824(3) 0.5537(2) 0.0729(7) Uani 1 1 d .
H8A H 0.1823 0.4471 0.5014 0.087 Uiso 1 1 calc R
H8B H -0.0061 0.3500 0.5418 0.087 Uiso 1 1 calc R
C12 C -0.0518(4) 0.1993(3) 0.07459(19) 0.0728(7) Uani 1 1 d .
C13 C -0.1399(4) 0.1290(3) 0.1542(2) 0.0788(7) Uani 1 1 d .
H13 H -0.2764 0.1060 0.1523 0.095 Uiso 1 1 calc R
C11 C 0.1506(5) 0.2343(3) 0.0798(2) 0.0799(7) Uani 1 1 d .
H11 H 0.2122 0.2821 0.0266 0.096 Uiso 1 1 calc R
O1 O 0.3192(4) 0.4690(3) 0.86367(18) 0.1295(9) Uani 1 1 d .
C5 C 0.3519(6) 0.3336(4) 0.7997(2) 0.0947(9) Uani 1 1 d .
H5 H 0.3012 0.2398 0.8291 0.114 Uiso 1 1 calc R
C7 C 0.2088(4) 0.4818(3) 0.6700(3) 0.0912(9) Uani 1 1 d .
H7A H 0.3459 0.5437 0.6743 0.109 Uiso 1 1 calc R
H7B H 0.1315 0.5542 0.6842 0.109 Uiso 1 1 calc R
C15 C -0.1747(5) 0.2363(4) -0.0166(2) 0.1057(11) Uani 1 1 d .
H15A H -0.1781 0.3424 0.0059 0.127 Uiso 1 1 calc R
H15B H -0.3073 0.1657 -0.0296 0.127 Uiso 1 1 calc R
H15C H -0.1168 0.2245 -0.0842 0.127 Uiso 1 1 calc R
C6 C 0.1956(5) 0.3929(4) 0.7587(2) 0.0983(10) Uani 1 1 d .
H6 H 0.0608 0.3314 0.7642 0.118 Uiso 1 1 calc R

loop_
_atom_site_aniso_label
_atom_site_aniso_U_11
_atom_site_aniso_U_22
_atom_site_aniso_U_33
_atom_site_aniso_U_23
_atom_site_aniso_U_13
_atom_site_aniso_U_12
C4 0.125(2) 0.0861(19) 0.0687(17) 0.0096(15) -0.0105(16) 0.0558(18)
S1 0.0686(4) 0.0544(3) 0.0618(4) 0.0206(3) 0.0229(3) 0.0310(3)
N1 0.0571(9) 0.0526(10) 0.0564(10) 0.0236(8) 0.0203(8) 0.0244(8)
O2 0.0782(11) 0.0895(12) 0.0813(11) 0.0256(9) 0.0332(9) 0.0512(9)
O3 0.0935(12) 0.0523(9) 0.0806(11) 0.0261(8) 0.0222(9) 0.0282(8)
C9 0.0681(13) 0.0528(12) 0.0525(12) 0.0121(10) 0.0179(10) 0.0260(10)
C2 0.0636(12) 0.0562(12) 0.0583(12) 0.0250(10) 0.0196(10) 0.0329(10)
C1 0.0569(11) 0.0564(12) 0.0601(12) 0.0247(10) 0.0242(10) 0.0263(10)
C14 0.0729(15) 0.0828(16) 0.0655(14) 0.0263(13) 0.0227(12) 0.0295(13)
C10 0.0767(15) 0.0764(16) 0.0582(13) 0.0213(12) 0.0214(11) 0.0237(12)
C3 0.0610(13) 0.0763(16) 0.0785(16) 0.0192(13) 0.0106(12) 0.0336(12)
C8 0.0821(16) 0.0789(16) 0.0848(17) 0.0317(14) 0.0331(13) 0.0525(13)
C12 0.105(2) 0.0742(16) 0.0467(12) 0.0034(11) 0.0085(12) 0.0470(15)
C13 0.0767(16) 0.098(2) 0.0680(16) 0.0122(14) 0.0109(13) 0.0418(15)
C11 0.111(2) 0.0832(18) 0.0535(14) 0.0229(13) 0.0233(14) 0.0333(16)
O1 0.141(2) 0.150(2) 0.0774(14) -0.0301(14) 0.0181(14) 0.0491(17)
C5 0.131(3) 0.084(2) 0.0636(17) 0.0228(15) 0.0180(17) 0.0190(19)
C7 0.0892(19) 0.0681(16) 0.122(3) 0.0032(17) 0.0193(17) 0.0436(14)
C15 0.150(3) 0.121(3) 0.0617(17) 0.0109(17) -0.0007(17) 0.076(2)
C6 0.099(2) 0.108(2) 0.0734(19) -0.0006(18) 0.0377(17) 0.0151(19)

loop_
_atom_type_symbol
_atom_type_description
_atom_type_scat_dispersion_real
_atom_type_scat_dispersion_imag
_atom_type_scat_source
S S 0.1246 0.1234 'International Tables Vol C Tables 4.2.6.8 and 6.1.1.4'
O O 0.0106 0.0060 'International Tables Vol C Tables 4.2.6.8 and 6.1.1.4'
N N 0.0061 0.0033 'International Tables Vol C Tables 4.2.6.8 and 6.1.1.4'
H H 0.0000 0.0000 'International Tables Vol C Tables 4.2.6.8 and 6.1.1.4'
C C 0.0033 0.0016 'International Tables Vol C Tables 4.2.6.8 and 6.1.1.4'

loop_
_geom_angle_atom_site_label_1
_geom_angle_atom_site_label_2
_geom_angle_atom_site_label_3
_geom_angle
C5 C4 C3 117.8(2)
C5 C4 H4A 107.9
C3 C4 H4A 107.9
C5 C4 H4B 107.9
C3 C4 H4B 107.9
H4A C4 H4B 107.2
O2 S1 O3 117.31(10)
O2 S1 N1 106.57(10)
O3 S1 N1 111.84(9)
O2 S1 C9 109.95(10)
O3 S1 C9 108.90(10)
N1 S1 C9 101.04(9)
C2 N1 C1 59.50(12)
C2 N1 S1 116.56(12)
C1 N1 S1 117.07(13)
C10 C9 C14 120.4(2)
C10 C9 S1 119.54(18)
C14 C9 S1 120.07(16)
C1 C2 C3 124.58(18)
C1 C2 N1 60.44(12)
C3 C2 N1 116.95(17)
C1 C2 H2 114.6
C3 C2 H2 114.6
N1 C2 H2 114.6
C2 C1 N1 60.06(12)
C2 C1 C8 126.4(2)
N1 C1 C8 116.56(17)
C2 C1 H1 114.1
N1 C1 H1 114.1
C8 C1 H1 114.1
C13 C14 C9 119.2(2)
C13 C14 H14 120.4
C9 C14 H14 120.4
C9 C10 C11 119.1(2)
C9 C10 H10 120.5
C11 C10 H10 120.5
C2 C3 C4 111.4(2)
C2 C3 H3A 109.4
C4 C3 H3A 109.4
C2 C3 H3B 109.4
C4 C3 H3B 109.4
H3A C3 H3B 108.0
C7 C8 C1 116.5(2)
C7 C8 H8A 108.2
C1 C8 H8A 108.2
C7 C8 H8B 108.2
C1 C8 H8B 108.2
H8A C8 H8B 107.3
C13 C12 C11 118.3(2)
C13 C12 C15 120.7(3)
C11 C12 C15 121.0(3)
C12 C13 C14 121.4(2)
C12 C13 H13 119.3
C14 C13 H13 119.3
C12 C11 C10 121.6(2)
C12 C11 H11 119.2
C10 C11 H11 119.2
C5 O1 C6 61.6(2)
O1 C5 C6 59.6(2)
O1 C5 C4 119.1(3)
C6 C5 C4 128.3(2)
O1 C5 H5 113.0
C6 C5 H5 113.0
C4 C5 H5 113.0
C6 C7 C8 114.5(2)
C6 C7 H7A 108.6
C8 C7 H7A 108.6
C6 C7 H7B 108.6
C8 C7 H7B 108.6
H7A C7 H7B 107.6
C12 C15 H15A 109.5
C12 C15 H15B 109.5
H15A C15 H15B 109.5
C12 C15 H15C 109.5
H15A C15 H15C 109.5
H15B C15 H15C 109.5
O1 C6 C5 58.9(2)
O1 C6 C7 117.4(3)
C5 C6 C7 124.4(3)
O1 C6 H6 114.8
C5 C6 H6 114.8
C7 C6 H6 114.8

loop_
_geom_bond_atom_site_label_1
_geom_bond_atom_site_label_2
_geom_bond_distance
C4 C5 1.483(4)
C4 C3 1.523(4)
C4 H4A 0.9700
C4 H4B 0.9700
S1 O2 1.4270(16)
S1 O3 1.4376(16)
S1 N1 1.6537(18)
S1 C9 1.757(2)
N1 C2 1.488(2)
N1 C1 1.493(2)
C9 C10 1.376(3)
C9 C14 1.380(3)
C2 C1 1.479(3)
C2 C3 1.487(3)
C2 H2 0.9800
C1 C8 1.511(3)
C1 H1 0.9800
C14 C13 1.379(3)
C14 H14 0.9300
C10 C11 1.381(3)
C10 H10 0.9300
C3 H3A 0.9700
C3 H3B 0.9700
C8 C7 1.498(4)
C8 H8A 0.9700
C8 H8B 0.9700
C12 C13 1.374(4)
C12 C11 1.374(4)
C12 C15 1.509(3)
C13 H13 0.9300
C11 H11 0.9300
O1 C5 1.418(4)
O1 C6 1.428(4)
C5 C6 1.456(5)
C5 H5 0.9800
C7 C6 1.476(4)
C7 H7A 0.9700
C7 H7B 0.9700
C15 H15A 0.9600
C15 H15B 0.9600
C15 H15C 0.9600
C6 H6 0.9800

loop_
_geom_torsion_atom_site_label_1
_geom_torsion_atom_site_label_2
_geom_torsion_atom_site_label_3
_geom_torsion_atom_site_label_4
_geom_torsion
O2 S1 N1 C2 -88.98(15)
O3 S1 N1 C2 40.44(16)
C9 S1 N1 C2 156.14(14)
O2 S1 N1 C1 -156.53(13)
O3 S1 N1 C1 -27.12(16)
C9 S1 N1 C1 88.59(15)
O2 S1 C9 C10 -18.8(2)
O3 S1 C9 C10 -148.62(19)
N1 S1 C9 C10 93.51(19)
O2 S1 C9 C14 162.09(18)
O3 S1 C9 C14 32.3(2)
N1 S1 C9 C14 -85.6(2)
S1 N1 C2 C1 -107.21(15)
C1 N1 C2 C3 -116.3(2)
S1 N1 C2 C3 136.46(16)
C3 C2 C1 N1 104.0(2)
C3 C2 C1 C8 1.5(3)
N1 C2 C1 C8 -102.5(2)
S1 N1 C1 C2 106.37(15)
C2 N1 C1 C8 118.6(2)
S1 N1 C1 C8 -135.06(18)
C10 C9 C14 C13 0.1(4)
S1 C9 C14 C13 179.17(19)
C14 C9 C10 C11 -0.8(4)
S1 C9 C10 C11 -179.91(18)
C1 C2 C3 C4 89.3(2)
N1 C2 C3 C4 160.52(18)
C5 C4 C3 C2 -48.0(3)
C2 C1 C8 C7 -37.1(3)
N1 C1 C8 C7 -108.1(3)
C11 C12 C13 C14 -0.9(4)
C15 C12 C13 C14 178.8(2)
C9 C14 C13 C12 0.8(4)
C13 C12 C11 C10 0.1(4)
C15 C12 C11 C10 -179.5(2)
C9 C10 C11 C12 0.7(4)
C6 O1 C5 C4 119.8(3)
C3 C4 C5 O1 -103.9(3)
C3 C4 C5 C6 -31.3(4)
C1 C8 C7 C6 -43.9(3)
C5 O1 C6 C7 -115.5(3)
C4 C5 C6 O1 -104.7(4)
O1 C5 C6 C7 103.7(3)
C4 C5 C6 C7 -1.0(5)
C8 C7 C6 O1 158.7(3)
C8 C7 C6 C5 89.3(4)
